data_8105627
loop_
_publ_author_name
'Zhong, Qiong'

_publ_section_title
;
 Crystal structure of (Z)-2-((adamantan-1-ylimino)methyl)-5-methoxyphenol,
 C18H23NO2
;
_journal_issue 2
_journal_name_full 'Zeitschrift f\"ur Kristallographie - New Crystal Structures'
_journal_page_first 313
_journal_page_last 314
_journal_paper_doi 10.1515/ncrs-2018-0366
_journal_volume 234
_journal_year 2019
_chemical_formula_moiety 'C18 H23 N O2'
_chemical_formula_sum 'C18 H23 N O2'
_chemical_formula_weight 285.37
_space_group_crystal_system monoclinic
_space_group_IT_number 15
_space_group_name_Hall '-C 2yc'
_space_group_name_H-M_alt 'C 1 2/c 1'
_atom_sites_solution_hydrogens geom
_audit_creation_method SHELXL-2014/7
_cell_angle_alpha 90
_cell_angle_beta 113.535(3)
_cell_angle_gamma 90
_cell_formula_units_Z 8
_cell_length_a 21.057(3)
_cell_length_b 6.5535(7)
_cell_length_c 24.069(4)
_cell_measurement_reflns_used 9527
_cell_measurement_temperature 293(2)
_cell_measurement_theta_max 31.05
_cell_measurement_theta_min 3.29
_cell_volume 3045.2(7)
_computing_cell_refinement 'APEX2-2008 [1]'
_computing_data_collection 'APEX2-2008 [1]'
_computing_data_reduction 'SAINT- 2008 [1]'
_computing_molecular_graphics 'SHELXTL [2]'
_computing_publication_material 'SHELXTL [2]'
_computing_structure_refinement 'SHELXL-2014/7  [2]'
_computing_structure_solution 'SHELXTL-2008 [2]'
_diffrn_ambient_temperature 293(2)
_diffrn_measured_fraction_theta_full 0.990
_diffrn_measured_fraction_theta_max 0.990
_diffrn_measurement_device_type 'Bruker APEX-II CCD'
_diffrn_measurement_method '\f and \w scans'
_diffrn_radiation_type MoK\a
_diffrn_radiation_wavelength 0.71073
_diffrn_reflns_av_R_equivalents 0.0334
_diffrn_reflns_av_unetI/netI 0.0171
_diffrn_reflns_Laue_measured_fraction_full 0.990
_diffrn_reflns_Laue_measured_fraction_max 0.990
_diffrn_reflns_limit_h_max 24
_diffrn_reflns_limit_h_min -24
_diffrn_reflns_limit_k_max 7
_diffrn_reflns_limit_k_min -7
_diffrn_reflns_limit_l_max 28
_diffrn_reflns_limit_l_min -28
_diffrn_reflns_number 29620
_diffrn_reflns_point_group_measured_fraction_full 0.990
_diffrn_reflns_point_group_measured_fraction_max 0.990
_diffrn_reflns_theta_full 24.995
_diffrn_reflns_theta_max 24.995
_diffrn_reflns_theta_min 3.294
_diffrn_source 'fine-focus sealed tube'
_exptl_absorpt_coefficient_mu 0.080
_exptl_absorpt_correction_T_max 0.988
_exptl_absorpt_correction_T_min 0.980
_exptl_absorpt_correction_type multi-scan
_exptl_absorpt_process_details 'SADABS; Bruker, 2008 [1]'
_exptl_crystal_colour colourless
_exptl_crystal_density_diffrn 1.245
_exptl_crystal_density_method 'not measured'
_exptl_crystal_description block
_exptl_crystal_F_000 1232
_exptl_crystal_size_max 0.250
_exptl_crystal_size_mid 0.180
_exptl_crystal_size_min 0.150
_refine_diff_density_max 0.232
_refine_diff_density_min -0.222
_refine_diff_density_rms 0.043
_refine_ls_extinction_coef .
_refine_ls_extinction_method none
_refine_ls_goodness_of_fit_ref 1.061
_refine_ls_hydrogen_treatment constr
_refine_ls_matrix_type full
_refine_ls_number_parameters 192
_refine_ls_number_reflns 2654
_refine_ls_number_restraints 0
_refine_ls_restrained_S_all 1.061
_refine_ls_R_factor_all 0.0701
_refine_ls_R_factor_gt 0.0607
_refine_ls_shift/su_max 0.000
_refine_ls_shift/su_mean 0.000
_refine_ls_structure_factor_coef Fsqd
_refine_ls_weighting_details 'w=1/[\s^2^(Fo^2^)+(0.0001P)^2^+6.9000P] where P=(Fo^2^+2Fc^2^)/3'
_refine_ls_weighting_scheme calc
_refine_ls_wR_factor_gt 0.1163
_refine_ls_wR_factor_ref 0.1204
_reflns_Friedel_coverage 0.000
_reflns_Friedel_fraction_full .
_reflns_Friedel_fraction_max .
_reflns_number_gt 2322
_reflns_number_total 2654
_reflns_threshold_expression 'I > 2\s(I)'
_cod_data_source_file suppl_ncrs-2018-0366_suppl.cif
_cod_data_source_block 1
_cod_original_cell_volume 3045.1(7)
_cod_original_sg_symbol_H-M 'C 2/c'
_cod_database_code 8105627
_shelx_shelxl_version_number 2014/7
_shelx_space_group_comment
; 
The symmetry employed for this shelxl refinement is uniquely defined 
by the following loop, which should always be used as a source of 
symmetry information in preference to the above space-group names. 
They are only intended as comments. 
;
_shelx_estimated_absorpt_t_min 0.980
_shelx_estimated_absorpt_t_max 0.988

loop_
_space_group_symop_operation_xyz
'x, y, z'
'-x, y, -z+1/2'
'x+1/2, y+1/2, z'
'-x+1/2, y+1/2, -z+1/2'
'-x, -y, -z'
'x, -y, z-1/2'
'-x+1/2, -y+1/2, -z'
'x+1/2, -y+1/2, z-1/2'

loop_
_atom_site_label
_atom_site_type_symbol
_atom_site_fract_x
_atom_site_fract_y
_atom_site_fract_z
_atom_site_U_iso_or_equiv
_atom_site_adp_type
_atom_site_occupancy
_atom_site_site_symmetry_order
_atom_site_calc_flag
_atom_site_refinement_flags_posn
_atom_site_refinement_flags_adp
_atom_site_refinement_flags_occupancy
_atom_site_disorder_assembly
_atom_site_disorder_group
C1 C 0.48892(15) 0.5745(4) -0.15414(12) 0.0627(7) Uani 1 1 d . . . . .
H1A H 0.5210 0.5154 -0.1171 0.094 Uiso 1 1 calc R U . . .
H1B H 0.5079 0.5678 -0.1843 0.094 Uiso 1 1 calc R U . . .
H1C H 0.4460 0.5004 -0.1679 0.094 Uiso 1 1 calc R U . . .
C2 C 0.44971(10) 0.8208(3) -0.10197(9) 0.0375(5) Uani 1 1 d . . . . .
C3 C 0.43941(10) 0.6755(3) -0.06556(9) 0.0353(5) Uani 1 1 d . . . . .
H3 H 0.4510 0.5402 -0.0685 0.042 Uiso 1 1 calc R U . . .
C4 C 0.41146(10) 0.7312(3) -0.02391(9) 0.0348(5) Uani 1 1 d . . . . .
C5 C 0.39548(10) 0.9381(3) -0.01887(8) 0.0332(4) Uani 1 1 d . . . . .
C6 C 0.40751(12) 1.0810(3) -0.05650(10) 0.0446(5) Uani 1 1 d . . . . .
H6 H 0.3975 1.2176 -0.0533 0.053 Uiso 1 1 calc R U . . .
C7 C 0.43369(13) 1.0254(4) -0.09811(10) 0.0484(6) Uani 1 1 d . . . . .
H7 H 0.4406 1.1225 -0.1233 0.058 Uiso 1 1 calc R U . . .
C8 C 0.36995(10) 1.0006(3) 0.02545(9) 0.0368(5) Uani 1 1 d . . . . .
H8 H 0.3606 1.1379 0.0285 0.044 Uiso 1 1 calc R U . . .
C9 C 0.33724(10) 0.9264(3) 0.10965(9) 0.0340(5) Uani 1 1 d . . . . .
C10 C 0.30631(13) 1.1401(3) 0.10423(11) 0.0483(6) Uani 1 1 d . . . . .
H10A H 0.2667 1.1533 0.0659 0.058 Uiso 1 1 calc R U . . .
H10B H 0.3405 1.2412 0.1054 0.058 Uiso 1 1 calc R U . . .
C11 C 0.28369(13) 1.1773(3) 0.15664(11) 0.0499(6) Uani 1 1 d . . . . .
H11 H 0.2634 1.3138 0.1527 0.060 Uiso 1 1 calc R U . . .
C12 C 0.23055(13) 1.0195(4) 0.15469(13) 0.0578(7) Uani 1 1 d . . . . .
H12A H 0.1904 1.0299 0.1166 0.069 Uiso 1 1 calc R U . . .
H12B H 0.2157 1.0440 0.1874 0.069 Uiso 1 1 calc R U . . .
C13 C 0.26174(13) 0.8072(4) 0.16096(12) 0.0554(7) Uani 1 1 d . . . . .
H13 H 0.2272 0.7054 0.1599 0.066 Uiso 1 1 calc R U . . .
C14 C 0.28354(12) 0.7698(3) 0.10844(11) 0.0472(6) Uani 1 1 d . . . . .
H14A H 0.3027 0.6337 0.1116 0.057 Uiso 1 1 calc R U . . .
H14B H 0.2434 0.7793 0.0703 0.057 Uiso 1 1 calc R U . . .
C15 C 0.39999(11) 0.9106(4) 0.16992(10) 0.0469(6) Uani 1 1 d . . . . .
H15A H 0.4346 1.0102 0.1710 0.056 Uiso 1 1 calc R U . . .
H15B H 0.4204 0.7759 0.1739 0.056 Uiso 1 1 calc R U . . .
C16 C 0.37811(13) 0.9492(4) 0.22262(10) 0.0556(6) Uani 1 1 d . . . . .
H16 H 0.4186 0.9388 0.2612 0.067 Uiso 1 1 calc R U . . .
C17 C 0.32438(16) 0.7909(4) 0.22057(12) 0.0643(8) Uani 1 1 d . . . . .
H17A H 0.3442 0.6553 0.2247 0.077 Uiso 1 1 calc R U . . .
H17B H 0.3105 0.8130 0.2540 0.077 Uiso 1 1 calc R U . . .
C18 C 0.34668(13) 1.1625(4) 0.21624(11) 0.0557(7) Uani 1 1 d . . . . .
H18A H 0.3332 1.1889 0.2497 0.067 Uiso 1 1 calc R U . . .
H18B H 0.3807 1.2639 0.2173 0.067 Uiso 1 1 calc R U . . .
N1 N 0.35964(9) 0.8718(3) 0.06104(7) 0.0386(4) Uani 1 1 d . . . . .
O1 O 0.47684(9) 0.7805(3) -0.14397(7) 0.0528(4) Uani 1 1 d . . . . .
O2 O 0.40018(10) 0.5877(2) 0.01017(7) 0.0520(4) Uani 1 1 d . . . . .
H2 H 0.3847 0.6405 0.0331 0.078 Uiso 1 1 calc R U . . .

loop_
_atom_site_aniso_label
_atom_site_aniso_U_11
_atom_site_aniso_U_22
_atom_site_aniso_U_33
_atom_site_aniso_U_23
_atom_site_aniso_U_13
_atom_site_aniso_U_12
C1 0.0783(19) 0.0659(18) 0.0556(15) 0.0035(13) 0.0392(14) 0.0132(15)
C2 0.0338(10) 0.0433(12) 0.0334(10) 0.0009(9) 0.0115(8) -0.0066(9)
C3 0.0359(10) 0.0326(11) 0.0357(10) 0.0016(8) 0.0127(9) 0.0009(9)
C4 0.0348(10) 0.0339(11) 0.0333(10) 0.0048(8) 0.0109(8) -0.0011(9)
C5 0.0322(10) 0.0309(10) 0.0330(10) 0.0021(8) 0.0095(8) -0.0019(8)
C6 0.0542(13) 0.0305(11) 0.0481(12) 0.0044(10) 0.0196(11) -0.0030(10)
C7 0.0622(15) 0.0396(13) 0.0494(13) 0.0089(10) 0.0284(12) -0.0068(11)
C8 0.0365(11) 0.0307(10) 0.0392(11) 0.0000(9) 0.0108(9) 0.0013(9)
C9 0.0373(11) 0.0278(10) 0.0370(10) -0.0013(8) 0.0150(9) 0.0013(8)
C10 0.0623(15) 0.0329(12) 0.0532(13) -0.0001(10) 0.0268(12) 0.0042(11)
C11 0.0598(15) 0.0322(12) 0.0632(15) -0.0060(11) 0.0302(12) 0.0056(11)
C12 0.0503(14) 0.0559(15) 0.0757(17) -0.0166(13) 0.0340(13) 0.0005(12)
C13 0.0611(16) 0.0409(13) 0.0813(18) -0.0112(12) 0.0465(14) -0.0143(12)
C14 0.0493(13) 0.0342(12) 0.0631(14) -0.0128(11) 0.0276(11) -0.0076(10)
C15 0.0371(11) 0.0572(15) 0.0452(12) -0.0025(11) 0.0152(10) 0.0030(11)
C16 0.0521(14) 0.0732(18) 0.0379(12) -0.0025(12) 0.0141(10) 0.0067(13)
C17 0.097(2) 0.0477(15) 0.0705(18) 0.0101(13) 0.0566(17) 0.0109(15)
C18 0.0665(16) 0.0519(15) 0.0569(15) -0.0205(12) 0.0333(13) -0.0184(13)
N1 0.0460(10) 0.0340(9) 0.0369(9) 0.0000(8) 0.0179(8) 0.0032(8)
O1 0.0625(10) 0.0554(10) 0.0519(9) 0.0043(8) 0.0348(8) -0.0020(8)
O2 0.0810(12) 0.0352(8) 0.0556(10) 0.0110(7) 0.0437(9) 0.0095(8)

loop_
_atom_type_symbol
_atom_type_description
_atom_type_scat_dispersion_real
_atom_type_scat_dispersion_imag
_atom_type_scat_source
C C 0.0033 0.0016 'International Tables Vol C Tables 4.2.6.8 and 6.1.1.4'
H H 0.0000 0.0000 'International Tables Vol C Tables 4.2.6.8 and 6.1.1.4'
N N 0.0061 0.0033 'International Tables Vol C Tables 4.2.6.8 and 6.1.1.4'
O O 0.0106 0.0060 'International Tables Vol C Tables 4.2.6.8 and 6.1.1.4'

loop_
_geom_angle_atom_site_label_1
_geom_angle_atom_site_label_2
_geom_angle_atom_site_label_3
_geom_angle
_geom_angle_site_symmetry_1
_geom_angle_site_symmetry_3
O1 C1 H1A 109.5 . .
O1 C1 H1B 109.5 . .
H1A C1 H1B 109.5 . .
O1 C1 H1C 109.5 . .
H1A C1 H1C 109.5 . .
H1B C1 H1C 109.5 . .
C3 C2 O1 123.9(2) . .
C3 C2 C7 121.5(2) . .
O1 C2 C7 114.67(19) . .
C2 C3 C4 119.81(19) . .
C2 C3 H3 120.1 . .
C4 C3 H3 120.1 . .
O2 C4 C3 119.19(18) . .
O2 C4 C5 121.18(18) . .
C3 C4 C5 119.63(18) . .
C6 C5 C4 118.49(19) . .
C6 C5 C8 120.73(19) . .
C4 C5 C8 120.74(18) . .
C7 C6 C5 121.8(2) . .
C7 C6 H6 119.1 . .
C5 C6 H6 119.1 . .
C6 C7 C2 118.8(2) . .
C6 C7 H7 120.6 . .
C2 C7 H7 120.6 . .
N1 C8 C5 121.56(19) . .
N1 C8 H8 119.2 . .
C5 C8 H8 119.2 . .
N1 C9 C14 107.05(16) . .
N1 C9 C15 107.99(16) . .
C14 C9 C15 109.14(18) . .
N1 C9 C10 114.61(17) . .
C14 C9 C10 109.21(17) . .
C15 C9 C10 108.72(18) . .
C9 C10 C11 109.67(18) . .
C9 C10 H10A 109.7 . .
C11 C10 H10A 109.7 . .
C9 C10 H10B 109.7 . .
C11 C10 H10B 109.7 . .
H10A C10 H10B 108.2 . .
C12 C11 C18 110.0(2) . .
C12 C11 C10 109.58(19) . .
C18 C11 C10 108.99(19) . .
C12 C11 H11 109.4 . .
C18 C11 H11 109.4 . .
C10 C11 H11 109.4 . .
C11 C12 C13 109.76(19) . .
C11 C12 H12A 109.7 . .
C13 C12 H12A 109.7 . .
C11 C12 H12B 109.7 . .
C13 C12 H12B 109.7 . .
H12A C12 H12B 108.2 . .
C17 C13 C12 109.7(2) . .
C17 C13 C14 109.7(2) . .
C12 C13 C14 109.0(2) . .
C17 C13 H13 109.5 . .
C12 C13 H13 109.5 . .
C14 C13 H13 109.5 . .
C9 C14 C13 110.08(18) . .
C9 C14 H14A 109.6 . .
C13 C14 H14A 109.6 . .
C9 C14 H14B 109.6 . .
C13 C14 H14B 109.6 . .
H14A C14 H14B 108.2 . .
C9 C15 C16 110.05(17) . .
C9 C15 H15A 109.6 . .
C16 C15 H15A 109.6 . .
C9 C15 H15B 109.6 . .
C16 C15 H15B 109.6 . .
H15A C15 H15B 108.2 . .
C17 C16 C18 109.5(2) . .
C17 C16 C15 109.0(2) . .
C18 C16 C15 109.2(2) . .
C17 C16 H16 109.7 . .
C18 C16 H16 109.7 . .
C15 C16 H16 109.7 . .
C13 C17 C16 109.7(2) . .
C13 C17 H17A 109.7 . .
C16 C17 H17A 109.7 . .
C13 C17 H17B 109.7 . .
C16 C17 H17B 109.7 . .
H17A C17 H17B 108.2 . .
C11 C18 C16 109.47(19) . .
C11 C18 H18A 109.8 . .
C16 C18 H18A 109.8 . .
C11 C18 H18B 109.8 . .
C16 C18 H18B 109.8 . .
H18A C18 H18B 108.2 . .
C8 N1 C9 124.45(18) . .
C2 O1 C1 117.96(18) . .
C4 O2 H2 109.5 . .

loop_
_geom_bond_atom_site_label_1
_geom_bond_atom_site_label_2
_geom_bond_distance
_geom_bond_site_symmetry_2
C1 O1 1.413(3) .
C1 H1A 0.9600 .
C1 H1B 0.9600 .
C1 H1C 0.9600 .
C2 C3 1.369(3) .
C2 O1 1.371(2) .
C2 C7 1.395(3) .
C3 C4 1.398(3) .
C3 H3 0.9300 .
C4 O2 1.330(2) .
C4 C5 1.414(3) .
C5 C6 1.394(3) .
C5 C8 1.433(3) .
C6 C7 1.371(3) .
C6 H6 0.9300 .
C7 H7 0.9300 .
C8 N1 1.282(3) .
C8 H8 0.9300 .
C9 N1 1.470(2) .
C9 C14 1.519(3) .
C9 C15 1.526(3) .
C9 C10 1.528(3) .
C10 C11 1.535(3) .
C10 H10A 0.9700 .
C10 H10B 0.9700 .
C11 C12 1.510(3) .
C11 C18 1.519(3) .
C11 H11 0.9800 .
C12 C13 1.520(3) .
C12 H12A 0.9700 .
C12 H12B 0.9700 .
C13 C17 1.516(4) .
C13 C14 1.527(3) .
C13 H13 0.9800 .
C14 H14A 0.9700 .
C14 H14B 0.9700 .
C15 C16 1.534(3) .
C15 H15A 0.9700 .
C15 H15B 0.9700 .
C16 C17 1.521(4) .
C16 C18 1.528(4) .
C16 H16 0.9800 .
C17 H17A 0.9700 .
C17 H17B 0.9700 .
C18 H18A 0.9700 .
C18 H18B 0.9700 .
O2 H2 0.8200 .

loop_
_geom_hbond_atom_site_label_D
_geom_hbond_atom_site_label_H
_geom_hbond_atom_site_label_A
_geom_hbond_distance_DH
_geom_hbond_distance_HA
_geom_hbond_distance_DA
_geom_hbond_angle_DHA
_geom_hbond_site_symmetry_A
O2 H2 N1 0.82 1.82 2.555(2) 148.3 .
C15 H15A O1 0.97 2.60 3.537(3) 162.5 5_675
C1 H1A O2 0.96 2.53 3.483(3) 169.7 5_665
O2 H2 N1 0.82 1.82 2.555(2) 148.3 .
C15 H15A O1 0.97 2.60 3.537(3) 162.5 5_675
C1 H1A O2 0.96 2.53 3.483(3) 169.7 5_665
O2 H2 N1 0.82 1.82 2.555(2) 148.3 .
C15 H15A O1 0.97 2.60 3.537(3) 162.5 5_675
C1 H1A O2 0.96 2.53 3.483(3) 169.7 5_665
O2 H2 N1 0.82 1.82 2.555(2) 148.3 .
C15 H15A O1 0.97 2.60 3.537(3) 162.5 5_675
C1 H1A O2 0.96 2.53 3.483(3) 169.7 5_665
O2 H2 N1 0.82 1.82 2.555(2) 148.3 .
C15 H15A O1 0.97 2.60 3.537(3) 162.5 5_675
C1 H1A O2 0.96 2.53 3.483(3) 169.7 5_665
O2 H2 N1 0.82 1.82 2.555(2) 148.3 .
C15 H15A O1 0.97 2.60 3.537(3) 162.5 5_675
C1 H1A O2 0.96 2.53 3.483(3) 169.7 5_665
O2 H2 N1 0.82 1.82 2.555(2) 148.3 .
C15 H15A O1 0.97 2.60 3.537(3) 162.5 5_675
C1 H1A O2 0.96 2.53 3.483(3) 169.7 5_665
O2 H2 N1 0.82 1.82 2.555(2) 148.3 .
C15 H15A O1 0.97 2.60 3.537(3) 162.5 5_675
C1 H1A O2 0.96 2.53 3.483(3) 169.7 5_665
O2 H2 N1 0.82 1.82 2.555(2) 148.3 .
C15 H15A O1 0.97 2.60 3.537(3) 162.5 5_675
C1 H1A O2 0.96 2.53 3.483(3) 169.7 5_665
O2 H2 N1 0.82 1.82 2.555(2) 148.3 .
C15 H15A O1 0.97 2.60 3.537(3) 162.5 5_675
C1 H1A O2 0.96 2.53 3.483(3) 169.7 5_665
O2 H2 N1 0.82 1.82 2.555(2) 148.3 .
C15 H15A O1 0.97 2.60 3.537(3) 162.5 5_675
C1 H1A O2 0.96 2.53 3.483(3) 169.7 5_665
O2 H2 N1 0.82 1.82 2.555(2) 148.3 .
C15 H15A O1 0.97 2.60 3.537(3) 162.5 5_675
C1 H1A O2 0.96 2.53 3.483(3) 169.7 5_665
C1 H1A O2 0.96 2.53 3.483(3) 169.7 5_665
C15 H15A O1 0.97 2.60 3.537(3) 162.5 5_675
O2 H2 N1 0.82 1.82 2.555(2) 148.3 .
C1 H1A O2 0.96 2.53 3.483(3) 169.7 5_665
C15 H15A O1 0.97 2.60 3.537(3) 162.5 5_675
O2 H2 N1 0.82 1.82 2.555(2) 148.3 .
C1 H1A O2 0.96 2.53 3.483(3) 169.7 5_665
C15 H15A O1 0.97 2.60 3.537(3) 162.5 5_675
O2 H2 N1 0.82 1.82 2.555(2) 148.3 .
C1 H1A O2 0.96 2.53 3.483(3) 169.7 5_665
C15 H15A O1 0.97 2.60 3.537(3) 162.5 5_675
O2 H2 N1 0.82 1.82 2.555(2) 148.3 .
C1 H1A O2 0.96 2.53 3.483(3) 169.7 5_665
C15 H15A O1 0.97 2.60 3.537(3) 162.5 5_675
O2 H2 N1 0.82 1.82 2.555(2) 148.3 .
C1 H1A O2 0.96 2.53 3.483(3) 169.7 5_665
C15 H15A O1 0.97 2.60 3.537(3) 162.5 5_675
O2 H2 N1 0.82 1.82 2.555(2) 148.3 .
C1 H1A O2 0.96 2.53 3.483(3) 169.7 5_665
C15 H15A O1 0.97 2.60 3.537(3) 162.5 5_675
O2 H2 N1 0.82 1.82 2.555(2) 148.3 .
C1 H1A O2 0.96 2.53 3.483(3) 169.7 5_665
C15 H15A O1 0.97 2.60 3.537(3) 162.5 5_675
O2 H2 N1 0.82 1.82 2.555(2) 148.3 .
C1 H1A O2 0.96 2.53 3.483(3) 169.7 5_665
C15 H15A O1 0.97 2.60 3.537(3) 162.5 5_675
O2 H2 N1 0.82 1.82 2.555(2) 148.3 .
C1 H1A O2 0.96 2.53 3.483(3) 169.7 5_665
C15 H15A O1 0.97 2.60 3.537(3) 162.5 5_675
O2 H2 N1 0.82 1.82 2.555(2) 148.3 .

loop_
_geom_torsion_atom_site_label_1
_geom_torsion_atom_site_label_2
_geom_torsion_atom_site_label_3
_geom_torsion_atom_site_label_4
_geom_torsion
_geom_torsion_site_symmetry_1
_geom_torsion_site_symmetry_2
_geom_torsion_site_symmetry_3
_geom_torsion_site_symmetry_4
O1 C2 C3 C4 179.92(18) . . . .
C7 C2 C3 C4 0.8(3) . . . .
C2 C3 C4 O2 178.41(19) . . . .
C2 C3 C4 C5 -1.4(3) . . . .
O2 C4 C5 C6 -179.04(19) . . . .
C3 C4 C5 C6 0.7(3) . . . .
O2 C4 C5 C8 3.3(3) . . . .
C3 C4 C5 C8 -176.97(17) . . . .
C4 C5 C6 C7 0.5(3) . . . .
C8 C5 C6 C7 178.2(2) . . . .
C5 C6 C7 C2 -1.1(3) . . . .
C3 C2 C7 C6 0.5(3) . . . .
O1 C2 C7 C6 -178.76(19) . . . .
C6 C5 C8 N1 -178.88(19) . . . .
C4 C5 C8 N1 -1.2(3) . . . .
N1 C9 C10 C11 178.87(18) . . . .
C14 C9 C10 C11 58.8(2) . . . .
C15 C9 C10 C11 -60.2(2) . . . .
C9 C10 C11 C12 -59.4(3) . . . .
C9 C10 C11 C18 61.1(2) . . . .
C18 C11 C12 C13 -59.6(3) . . . .
C10 C11 C12 C13 60.2(3) . . . .
C11 C12 C13 C17 59.6(3) . . . .
C11 C12 C13 C14 -60.5(3) . . . .
N1 C9 C14 C13 175.70(18) . . . .
C15 C9 C14 C13 59.1(2) . . . .
C10 C9 C14 C13 -59.7(2) . . . .
C17 C13 C14 C9 -59.7(3) . . . .
C12 C13 C14 C9 60.4(3) . . . .
N1 C9 C15 C16 -175.39(19) . . . .
C14 C9 C15 C16 -59.3(2) . . . .
C10 C9 C15 C16 59.7(2) . . . .
C9 C15 C16 C17 59.8(3) . . . .
C9 C15 C16 C18 -59.8(3) . . . .
C12 C13 C17 C16 -59.6(3) . . . .
C14 C13 C17 C16 60.0(3) . . . .
C18 C16 C17 C13 59.5(3) . . . .
C15 C16 C17 C13 -59.9(3) . . . .
C12 C11 C18 C16 59.4(2) . . . .
C10 C11 C18 C16 -60.8(2) . . . .
C17 C16 C18 C11 -59.1(3) . . . .
C15 C16 C18 C11 60.2(3) . . . .
C5 C8 N1 C9 176.48(17) . . . .
C14 C9 N1 C8 138.4(2) . . . .
C15 C9 N1 C8 -104.2(2) . . . .
C10 C9 N1 C8 17.2(3) . . . .
C3 C2 O1 C1 6.0(3) . . . .
C7 C2 O1 C1 -174.8(2) . . . .
